data_2019234
loop_
_publ_author_name
'Lei, Yong-Qian'
'Wang, Guan-Hua'

_publ_section_title
;
 A two-dimensional network containing an --Mn---O---C---O---Mn-- chain:
 poly[diaqua[1,2-bis(pyridin-4-yl)ethylene][\m~3~-3-carboxy-5-(carboxylatomethoxy)benzoato]manganese(II)]
;
_journal_coeditor_code FN3147
_journal_issue 11
_journal_name_full 'Acta Crystallographica Section C'
_journal_page_first 1311
_journal_page_last 1313
_journal_paper_doi 10.1107/S0108270113025377
_journal_volume 69
_journal_year 2013
_chemical_formula_iupac '[Mn (C10 H6 O7) (C12 H10 N2) (H2 O)2]'
_chemical_formula_moiety 'C22 H20 Mn N2 O9'
_chemical_formula_sum 'C22 H20 Mn N2 O9'
_chemical_formula_weight 511.34
_chemical_name_systematic
;
Poly[diaqua[1,2-bis(pyridin-4-yl)ethylene][\m~3~-3-carboxy-\
5-(carboxylatomethoxy)benzoato]manganese(II)]
;
_space_group_IT_number 14
_symmetry_cell_setting monoclinic
_symmetry_space_group_name_Hall '-P 2yn'
_symmetry_space_group_name_H-M 'P 1 21/n 1'
_atom_sites_solution_hydrogens geom
_atom_sites_solution_primary direct
_atom_sites_solution_secondary difmap
_audit_creation_method SHELXL97
_cell_angle_alpha 90.00
_cell_angle_beta 117.04(5)
_cell_angle_gamma 90.00
_cell_formula_units_Z 4
_cell_length_a 9.092(4)
_cell_length_b 29.484(12)
_cell_length_c 9.093(4)
_cell_measurement_reflns_used 1133
_cell_measurement_temperature 293(2)
_cell_measurement_theta_max 26.07
_cell_measurement_theta_min 1.38
_cell_volume 2171.1(19)
_computing_cell_refinement 'SAINT (Bruker, 2007)'
_computing_data_collection 'SMART (Bruker, 2007)'
_computing_data_reduction 'SAINT (Bruker, 2007)'
_computing_molecular_graphics 'SHELXTL (Sheldrick, 2008)'
_computing_publication_material 'SHELXTL (Sheldrick, 2008)'
_computing_structure_refinement 'SHELXL97 (Sheldrick, 2008)'
_computing_structure_solution 'SHELXS97 (Sheldrick, 2008)'
_diffrn_ambient_temperature 293(2)
_diffrn_measured_fraction_theta_full 0.993
_diffrn_measured_fraction_theta_max 0.993
_diffrn_measurement_device_type 'Bruker SMART APEX CCD area-detector'
_diffrn_measurement_method '\f and \w'
_diffrn_radiation_monochromator graphite
_diffrn_radiation_source 'sealed tube'
_diffrn_radiation_type MoK\a
_diffrn_radiation_wavelength 0.71073
_diffrn_reflns_av_R_equivalents 0.0743
_diffrn_reflns_av_sigmaI/netI 0.0940
_diffrn_reflns_limit_h_max 10
_diffrn_reflns_limit_h_min -11
_diffrn_reflns_limit_k_max 36
_diffrn_reflns_limit_k_min -28
_diffrn_reflns_limit_l_max 10
_diffrn_reflns_limit_l_min -11
_diffrn_reflns_number 12116
_diffrn_reflns_theta_full 26.07
_diffrn_reflns_theta_max 26.07
_diffrn_reflns_theta_min 1.38
_exptl_absorpt_coefficient_mu 0.667
_exptl_absorpt_correction_T_max 0.9738
_exptl_absorpt_correction_T_min 0.9303
_exptl_absorpt_correction_type multi-scan
_exptl_absorpt_process_details '(SADABS; Sheldrick, 1996)'
_exptl_crystal_colour red
_exptl_crystal_density_diffrn 1.565
_exptl_crystal_density_method 'not measured'
_exptl_crystal_description plate
_exptl_crystal_F_000 1052
_exptl_crystal_size_max 0.11
_exptl_crystal_size_mid 0.10
_exptl_crystal_size_min 0.04
_refine_diff_density_max 0.415
_refine_diff_density_min -0.286
_refine_ls_goodness_of_fit_ref 1.107
_refine_ls_hydrogen_treatment mixed
_refine_ls_matrix_type full
_refine_ls_number_parameters 327
_refine_ls_number_reflns 4273
_refine_ls_number_restraints 7
_refine_ls_restrained_S_all 1.106
_refine_ls_R_factor_all 0.1199
_refine_ls_R_factor_gt 0.0734
_refine_ls_shift/su_max 0.000
_refine_ls_shift/su_mean 0.000
_refine_ls_structure_factor_coef Fsqd
_refine_ls_weighting_details 'calc w = 1/[\s^2^(Fo^2^)+(0.0469P)^2^+0.0000P] where P=(Fo^2^+2Fc^2^)/3'
_refine_ls_weighting_scheme calc
_refine_ls_wR_factor_gt 0.1253
_refine_ls_wR_factor_ref 0.1420
_reflns_number_gt 2759
_reflns_number_total 4273
_reflns_threshold_expression I>2\s(I)
_cod_data_source_file fn3147.cif
_cod_data_source_block I
_cod_original_cell_volume 2170.8(15)
_cod_original_sg_symbol_H-M P21/n
_cod_database_code 2019234

loop_
_symmetry_equiv_pos_as_xyz
'x, y, z'
'-x+1/2, y+1/2, -z+1/2'
'-x, -y, -z'
'x-1/2, -y-1/2, z-1/2'

loop_
_atom_site_type_symbol
_atom_site_label
_atom_site_fract_x
_atom_site_fract_y
_atom_site_fract_z
_atom_site_U_iso_or_equiv
_atom_site_adp_type
_atom_site_calc_flag
_atom_site_refinement_flags
_atom_site_occupancy
_atom_site_symmetry_multiplicity
Mn Mn1 0.08054(8) 0.77496(2) 0.17702(8) 0.0292(2) Uani d . 1 1
N N1 0.0985(5) 0.82429(12) 0.3769(5) 0.0363(10) Uani d . 1 1
N N2 0.2457(6) 1.00602(14) 1.2814(5) 0.0502(12) Uani d . 1 1
O O1 0.2343(4) 0.72909(10) 0.3640(4) 0.0422(8) Uani d . 1 1
O O2 0.4275(4) 0.67763(10) 0.4928(4) 0.0420(9) Uani d . 1 1
O O3 -0.1982(4) 0.72026(11) 0.4508(4) 0.0455(9) Uani d . 1 1
O O4 -0.1964(4) 0.69710(10) 0.6838(4) 0.0379(8) Uani d . 1 1
O O5 0.1668(5) 0.56862(13) 0.9914(5) 0.0608(11) Uani d D 1 1
H H5 0.207(9) 0.5450(16) 1.053(8) 0.14(3) Uiso d D 1 1
O O6 0.2656(5) 0.52384(14) 0.8624(5) 0.0798(14) Uani d . 1 1
O O7 0.1871(4) 0.61208(10) 0.3631(4) 0.0423(9) Uani d . 1 1
C C1 0.2901(6) 0.68908(16) 0.3824(6) 0.0339(11) Uani d . 1 1
C C2 0.1810(6) 0.65122(14) 0.2664(6) 0.0345(11) Uani d . 1 1
H H2A 0.0680 0.6618 0.2062 0.041 Uiso calc R 1 1
H H2B 0.2207 0.6434 0.1871 0.041 Uiso calc R 1 1
C C3 0.1330(6) 0.61900(15) 0.4797(6) 0.0341(11) Uani d . 1 1
C C4 0.0275(5) 0.65374(15) 0.4728(6) 0.0345(11) Uani d . 1 1
H H4 -0.0090 0.6743 0.3857 0.041 Uiso calc R 1 1
C C5 -0.0241(5) 0.65832(15) 0.5929(5) 0.0298(10) Uani d . 1 1
C C6 -0.1483(5) 0.69491(15) 0.5735(6) 0.0317(11) Uani d . 1 1
C C7 0.0334(5) 0.62846(15) 0.7259(6) 0.0358(12) Uani d . 1 1
H H7 0.0015 0.6321 0.8090 0.043 Uiso calc R 1 1
C C8 0.1386(6) 0.59313(15) 0.7347(6) 0.0366(12) Uani d . 1 1
C C9 0.1977(7) 0.55817(18) 0.8694(7) 0.0496(14) Uani d . 1 1
C C10 0.1859(6) 0.58831(15) 0.6106(6) 0.0397(12) Uani d . 1 1
H H10 0.2538 0.5643 0.6145 0.048 Uiso calc R 1 1
C C11 0.1988(7) 0.85953(18) 0.4142(7) 0.0555(16) Uani d . 1 1
H H11 0.2571 0.8636 0.3536 0.067 Uiso calc R 1 1
C C12 0.2233(7) 0.89050(18) 0.5358(7) 0.0568(16) Uani d . 1 1
H H12 0.2956 0.9146 0.5542 0.068 Uiso calc R 1 1
C C13 0.1415(6) 0.88614(15) 0.6306(6) 0.0392(12) Uani d . 1 1
C C14 0.0361(7) 0.84947(19) 0.5929(7) 0.0605(17) Uani d . 1 1
H H14 -0.0223 0.8442 0.6528 0.073 Uiso calc R 1 1
C C15 0.0178(7) 0.82062(19) 0.4663(7) 0.0568(16) Uani d . 1 1
H H15 -0.0568 0.7968 0.4419 0.068 Uiso calc R 1 1
C C16 0.1737(6) 0.91804(16) 0.7660(7) 0.0473(14) Uani d . 1 1
H H16 0.2323 0.9441 0.7684 0.057 Uiso calc R 1 1
C C17 0.1294(6) 0.91401(17) 0.8833(6) 0.0440(13) Uani d . 1 1
H H17 0.0656 0.8889 0.8794 0.053 Uiso calc R 1 1
C C18 0.1720(6) 0.94565(15) 1.0201(6) 0.0377(12) Uani d . 1 1
C C19 0.2978(6) 0.97689(16) 1.0661(6) 0.0471(14) Uani d . 1 1
H H19 0.3606 0.9784 1.0092 0.056 Uiso calc R 1 1
C C20 0.3306(7) 1.00578(17) 1.1957(7) 0.0495(14) Uani d . 1 1
H H20 0.4172 1.0263 1.2249 0.059 Uiso calc R 1 1
C C21 0.1256(7) 0.97604(18) 1.2396(7) 0.0531(15) Uani d . 1 1
H H21 0.0647 0.9756 1.2986 0.064 Uiso calc R 1 1
C C22 0.0855(7) 0.94500(17) 1.1114(7) 0.0510(14) Uani d . 1 1
H H22 0.0012 0.9240 1.0876 0.061 Uiso calc R 1 1
O O1W 0.0814(4) 0.72696(12) -0.0097(4) 0.0408(8) Uani d D 1 1
H H1WA 0.143(4) 0.7384(15) -0.048(5) 0.044(16) Uiso d D 1 1
H H1WB -0.008(3) 0.7231(14) -0.094(4) 0.035(15) Uiso d D 1 1
O O2W -0.1337(4) 0.74191(14) 0.1860(5) 0.0479(10) Uani d D 1 1
H H2WA -0.215(4) 0.7461(19) 0.096(3) 0.07(2) Uiso d D 1 1
H H2WB -0.163(5) 0.7363(17) 0.256(4) 0.059(19) Uiso d D 1 1

loop_
_atom_site_aniso_label
_atom_site_aniso_U_11
_atom_site_aniso_U_22
_atom_site_aniso_U_33
_atom_site_aniso_U_12
_atom_site_aniso_U_13
_atom_site_aniso_U_23
Mn1 0.0318(4) 0.0308(4) 0.0269(4) 0.0002(3) 0.0149(3) -0.0007(3)
N1 0.046(2) 0.031(2) 0.034(2) 0.0023(19) 0.021(2) -0.0033(18)
N2 0.065(3) 0.043(3) 0.039(3) 0.000(2) 0.021(2) -0.009(2)
O1 0.052(2) 0.0298(19) 0.035(2) 0.0057(16) 0.0119(17) 0.0001(15)
O2 0.039(2) 0.038(2) 0.040(2) 0.0047(16) 0.0092(17) -0.0025(16)
O3 0.056(2) 0.050(2) 0.044(2) 0.0200(18) 0.0339(18) 0.0194(18)
O4 0.0376(19) 0.050(2) 0.0328(19) 0.0088(16) 0.0217(16) 0.0079(16)
O5 0.100(3) 0.044(2) 0.047(3) 0.015(2) 0.042(2) 0.013(2)
O6 0.122(4) 0.058(3) 0.085(3) 0.049(3) 0.069(3) 0.030(2)
O7 0.067(2) 0.0309(19) 0.048(2) 0.0032(17) 0.043(2) 0.0003(16)
C1 0.042(3) 0.036(3) 0.028(3) -0.004(2) 0.019(2) -0.005(2)
C2 0.039(3) 0.035(3) 0.032(3) -0.001(2) 0.018(2) -0.001(2)
C3 0.044(3) 0.025(2) 0.040(3) -0.004(2) 0.024(3) -0.004(2)
C4 0.041(3) 0.032(3) 0.034(3) 0.001(2) 0.021(2) 0.004(2)
C5 0.032(3) 0.032(3) 0.025(3) 0.000(2) 0.012(2) 0.002(2)
C6 0.029(3) 0.032(3) 0.034(3) -0.002(2) 0.015(2) 0.001(2)
C7 0.042(3) 0.038(3) 0.033(3) -0.001(2) 0.022(3) -0.001(2)
C8 0.047(3) 0.029(3) 0.038(3) 0.005(2) 0.023(3) 0.004(2)
C9 0.063(4) 0.046(3) 0.044(4) 0.008(3) 0.028(3) 0.007(3)
C10 0.050(3) 0.028(3) 0.048(3) 0.006(2) 0.028(3) -0.001(2)
C11 0.081(4) 0.043(3) 0.061(4) -0.010(3) 0.049(4) -0.008(3)
C12 0.081(4) 0.042(3) 0.062(4) -0.026(3) 0.045(4) -0.016(3)
C13 0.044(3) 0.033(3) 0.039(3) 0.003(2) 0.017(3) -0.004(2)
C14 0.067(4) 0.067(4) 0.071(4) -0.017(3) 0.051(4) -0.028(3)
C15 0.059(4) 0.059(4) 0.066(4) -0.026(3) 0.041(3) -0.028(3)
C16 0.061(4) 0.033(3) 0.051(4) -0.007(3) 0.028(3) -0.010(2)
C17 0.047(3) 0.043(3) 0.047(3) -0.002(3) 0.025(3) -0.010(3)
C18 0.045(3) 0.028(3) 0.037(3) 0.002(2) 0.016(3) -0.006(2)
C19 0.059(4) 0.038(3) 0.052(4) 0.002(3) 0.032(3) -0.007(3)
C20 0.065(4) 0.035(3) 0.051(4) -0.006(3) 0.029(3) -0.006(3)
C21 0.071(4) 0.053(3) 0.049(4) 0.007(3) 0.039(3) -0.004(3)
C22 0.057(4) 0.044(3) 0.058(4) -0.004(3) 0.031(3) -0.011(3)
O1W 0.039(2) 0.046(2) 0.038(2) -0.0059(19) 0.018(2) -0.0059(18)
O2W 0.043(2) 0.070(3) 0.031(2) -0.0070(19) 0.017(2) 0.008(2)

loop_
_atom_type_symbol
_atom_type_description
_atom_type_scat_dispersion_real
_atom_type_scat_dispersion_imag
_atom_type_scat_source
C C 0.0033 0.0016 'International Tables Vol C Tables 4.2.6.8 and 6.1.1.4'
H H 0.0000 0.0000 'International Tables Vol C Tables 4.2.6.8 and 6.1.1.4'
N N 0.0061 0.0033 'International Tables Vol C Tables 4.2.6.8 and 6.1.1.4'
O O 0.0106 0.0060 'International Tables Vol C Tables 4.2.6.8 and 6.1.1.4'
Mn Mn 0.3368 0.7283 'International Tables Vol C Tables 4.2.6.8 and 6.1.1.4'

loop_
_geom_angle_atom_site_label_1
_geom_angle_atom_site_label_2
_geom_angle_atom_site_label_3
_geom_angle_site_symmetry_1
_geom_angle_site_symmetry_3
_geom_angle
O1 Mn1 O2 . 4_575 178.71(12)
O1 Mn1 O4 . 4_675 87.27(13)
O2 Mn1 O4 4_575 4_675 92.36(12)
O1 Mn1 O2W . . 87.71(14)
O2 Mn1 O2W 4_575 . 92.67(14)
O4 Mn1 O2W 4_675 . 174.97(14)
O1 Mn1 O1W . . 88.64(13)
O2 Mn1 O1W 4_575 . 92.57(13)
O4 Mn1 O1W 4_675 . 86.29(13)
O2W Mn1 O1W . . 93.24(15)
O1 Mn1 N1 . . 89.17(13)
O2 Mn1 N1 4_575 . 89.59(13)
O4 Mn1 N1 4_675 . 90.45(13)
O2W Mn1 N1 . . 89.82(15)
O1W Mn1 N1 . . 176.16(14)
C11 N1 C15 . . 114.7(4)
C11 N1 Mn1 . . 119.9(3)
C15 N1 Mn1 . . 125.4(3)
C21 N2 C20 . . 117.1(5)
C1 O1 Mn1 . . 141.1(3)
C1 O2 Mn1 . 4_676 120.8(3)
C6 O4 Mn1 . 4_576 130.8(3)
C9 O5 H5 . . 100(5)
C3 O7 C2 . . 115.2(3)
O2 C1 O1 . . 123.8(4)
O2 C1 C2 . . 116.9(4)
O1 C1 C2 . . 119.3(4)
O7 C2 C1 . . 109.2(4)
O7 C2 H2A . . 109.8
C1 C2 H2A . . 109.8
O7 C2 H2B . . 109.8
C1 C2 H2B . . 109.8
H2A C2 H2B . . 108.3
O7 C3 C4 . . 124.0(4)
O7 C3 C10 . . 117.2(4)
C4 C3 C10 . . 118.8(4)
C5 C4 C3 . . 121.0(4)
C5 C4 H4 . . 119.5
C3 C4 H4 . . 119.5
C4 C5 C7 . . 119.9(4)
C4 C5 C6 . . 118.9(4)
C7 C5 C6 . . 121.2(4)
O3 C6 O4 . . 124.3(4)
O3 C6 C5 . . 118.8(4)
O4 C6 C5 . . 116.9(4)
C5 C7 C8 . . 120.0(4)
C5 C7 H7 . . 120.0
C8 C7 H7 . . 120.0
C10 C8 C7 . . 119.3(4)
C10 C8 C9 . . 117.7(4)
C7 C8 C9 . . 122.9(4)
O6 C9 O5 . . 124.1(5)
O6 C9 C8 . . 122.5(5)
O5 C9 C8 . . 113.4(5)
C8 C10 C3 . . 120.9(4)
C8 C10 H10 . . 119.5
C3 C10 H10 . . 119.5
N1 C11 C12 . . 124.8(5)
N1 C11 H11 . . 117.6
C12 C11 H11 . . 117.6
C11 C12 C13 . . 120.4(5)
C11 C12 H12 . . 119.8
C13 C12 H12 . . 119.8
C12 C13 C14 . . 115.4(5)
C12 C13 C16 . . 120.4(5)
C14 C13 C16 . . 124.1(5)
C15 C14 C13 . . 119.8(5)
C15 C14 H14 . . 120.1
C13 C14 H14 . . 120.1
N1 C15 C14 . . 124.9(5)
N1 C15 H15 . . 117.6
C14 C15 H15 . . 117.6
C17 C16 C13 . . 127.5(5)
C17 C16 H16 . . 116.3
C13 C16 H16 . . 116.3
C16 C17 C18 . . 125.3(5)
C16 C17 H17 . . 117.4
C18 C17 H17 . . 117.4
C19 C18 C22 . . 116.6(5)
C19 C18 C17 . . 123.3(5)
C22 C18 C17 . . 120.1(5)
C20 C19 C18 . . 120.2(5)
C20 C19 H19 . . 119.9
C18 C19 H19 . . 119.9
N2 C20 C19 . . 123.5(5)
N2 C20 H20 . . 118.3
C19 C20 H20 . . 118.3
N2 C21 C22 . . 123.2(5)
N2 C21 H21 . . 118.4
C22 C21 H21 . . 118.4
C18 C22 C21 . . 119.4(5)
C18 C22 H22 . . 120.3
C21 C22 H22 . . 120.3
Mn1 O1W H1WA . . 107(3)
Mn1 O1W H1WB . . 117(3)
H1WA O1W H1WB . . 103(3)
Mn1 O2W H2WA . . 108(3)
Mn1 O2W H2WB . . 137(3)
H2WA O2W H2WB . . 110(3)

loop_
_geom_bond_atom_site_label_1
_geom_bond_atom_site_label_2
_geom_bond_site_symmetry_2
_geom_bond_distance
_geom_bond_publ_flag
Mn1 O1 . 2.124(3) y
Mn1 O2 4_575 2.139(3) y
Mn1 O4 4_675 2.164(3) y
Mn1 O2W . 2.212(4) y
Mn1 O1W . 2.213(3) y
Mn1 N1 . 2.275(4) y
N1 C11 . 1.321(6) ?
N1 C15 . 1.323(6) ?
N2 C21 . 1.320(6) ?
N2 C20 . 1.323(6) ?
O1 C1 . 1.265(5) ?
O2 C1 . 1.242(5) ?
O2 Mn1 4_676 2.139(3) ?
O3 C6 . 1.245(5) ?
O4 C6 . 1.265(5) ?
O4 Mn1 4_576 2.164(3) ?
O5 C9 . 1.299(6) ?
O5 H5 . 0.86(2) ?
O6 C9 . 1.202(6) ?
O7 C3 . 1.372(5) ?
O7 C2 . 1.436(5) ?
C1 C2 . 1.546(6) ?
C2 H2A . 0.9700 ?
C2 H2B . 0.9700 ?
C3 C4 . 1.385(6) ?
C3 C10 . 1.394(6) ?
C4 C5 . 1.377(6) ?
C4 H4 . 0.9300 ?
C5 C7 . 1.392(6) ?
C5 C6 . 1.513(6) ?
C7 C8 . 1.392(6) ?
C7 H7 . 0.9300 ?
C8 C10 . 1.386(6) ?
C8 C9 . 1.501(7) ?
C10 H10 . 0.9300 ?
C11 C12 . 1.372(7) ?
C11 H11 . 0.9300 ?
C12 C13 . 1.377(7) ?
C12 H12 . 0.9300 ?
C13 C14 . 1.380(6) ?
C13 C16 . 1.469(6) ?
C14 C15 . 1.380(7) ?
C14 H14 . 0.9300 ?
C15 H15 . 0.9300 ?
C16 C17 . 1.305(7) ?
C16 H16 . 0.9300 ?
C17 C18 . 1.459(6) ?
C17 H17 . 0.9300 ?
C18 C19 . 1.377(6) ?
C18 C22 . 1.379(7) ?
C19 C20 . 1.372(7) ?
C19 H19 . 0.9300 ?
C20 H20 . 0.9300 ?
C21 C22 . 1.394(7) ?
C21 H21 . 0.9300 ?
C22 H22 . 0.9300 ?
O1W H1WA . 0.848(18) ?
O1W H1WB . 0.835(18) ?
O2W H2WA . 0.824(19) ?
O2W H2WB . 0.815(19) ?

loop_
_geom_hbond_atom_site_label_D
_geom_hbond_atom_site_label_H
_geom_hbond_atom_site_label_A
_geom_hbond_site_symmetry_A
_geom_hbond_distance_DH
_geom_hbond_distance_HA
_geom_hbond_distance_DA
_geom_hbond_angle_DHA
_geom_hbond_publ_flag
O5 H5 N2 2_547 0.86(2) 1.784(2) 2.61(2) 159(2) y
C20 H20 O7 2_556 0.93 2.690 3.171(6) 112(3) y
O1W H1WA O3 4_675 0.848(18) 1.896(15) 2.687(18) 154(2) y
O1W H1WB O4 1_554 0.835(18) 2.109(16) 2.919(19) 163(2) y
O2W H2WA O1 4_575 0.824(19) 2.078(17) 2.747(19) 138(2) y
O2W H2WB O3 1_555 0.815(19) 1.991(16) 2.799(19) 171(3) y
